data_4065460
loop_
_publ_author_name
'Oertel, Anna Magdalena'
'Ritleng, Vincent'
'Busiah, Asleche'
'Veiros, Luis F.'
'Chetcuti, Michael J.'

_publ_section_title
;
 Double Metalation of Acetone by a Nickel--NHC Complex: Trapping of an
 Oxyallyl Ligand at a Dinickel Center
;
_journal_issue 23
_journal_name_full Organometallics
_journal_page_first 6495
_journal_paper_doi 10.1021/om200819c
_journal_volume 30
_journal_year 2011
_chemical_formula_moiety 'C55 H62 N4 Ni2 O'
_chemical_formula_sum 'C55 H62 N4 Ni2 O'
_chemical_formula_weight 912.51
_chemical_name_systematic
;
 ?
;
_space_group_IT_number 14
_symmetry_cell_setting monoclinic
_symmetry_space_group_name_Hall '-P 2ybc'
_symmetry_space_group_name_H-M 'P 1 21/c 1'
_atom_sites_solution_hydrogens geom
_atom_sites_solution_primary direct
_atom_sites_solution_secondary difmap
_audit_creation_method SHELXL-97
_audit_update_record
;
2011-10-21 # Formatted by publCIF
;
_cell_angle_alpha 90.00
_cell_angle_beta 115.830(2)
_cell_angle_gamma 90.00
_cell_formula_units_Z 4
_cell_length_a 16.2310(4)
_cell_length_b 16.2709(4)
_cell_length_c 20.3051(5)
_cell_measurement_reflns_used 9966
_cell_measurement_temperature 173(2)
_cell_measurement_theta_max 27.23
_cell_measurement_theta_min 2.40
_cell_volume 4826.7(2)
_computing_cell_refinement 'Bruker SAINT'
_computing_data_collection 'Bruker APEX2'
_computing_data_reduction 'Bruker SAINT'
_computing_molecular_graphics 'Bruker SHELXTL'
_computing_publication_material 'Bruker SHELXTL'
_computing_structure_refinement 'SHELXL-97 (Sheldrick, 1997)'
_computing_structure_solution 'SHELXS-97 (Sheldrick, 2008)'
_diffrn_ambient_temperature 173(2)
_diffrn_measured_fraction_theta_full 0.996
_diffrn_measured_fraction_theta_max 0.996
_diffrn_measurement_device_type 'Bruker APEX-II CCD'
_diffrn_measurement_method '\f and \w scans'
_diffrn_radiation_monochromator graphite
_diffrn_radiation_source 'fine-focus sealed tube'
_diffrn_radiation_type MoK\a
_diffrn_radiation_wavelength 0.71073
_diffrn_reflns_av_R_equivalents 0.0348
_diffrn_reflns_av_sigmaI/netI 0.0443
_diffrn_reflns_limit_h_max 20
_diffrn_reflns_limit_h_min -20
_diffrn_reflns_limit_k_max 20
_diffrn_reflns_limit_k_min -20
_diffrn_reflns_limit_l_max 26
_diffrn_reflns_limit_l_min -26
_diffrn_reflns_number 31486
_diffrn_reflns_theta_full 27.24
_diffrn_reflns_theta_max 27.24
_diffrn_reflns_theta_min 1.68
_exptl_absorpt_coefficient_mu 0.822
_exptl_absorpt_correction_T_max 0.9218
_exptl_absorpt_correction_T_min 0.7330
_exptl_absorpt_correction_type multi-scan
_exptl_absorpt_process_details sadbas
_exptl_crystal_colour brown
_exptl_crystal_density_diffrn 1.256
_exptl_crystal_density_method 'not measured'
_exptl_crystal_description plate
_exptl_crystal_F_000 1936
_exptl_crystal_size_max 0.40
_exptl_crystal_size_mid 0.18
_exptl_crystal_size_min 0.10
_refine_diff_density_max 0.441
_refine_diff_density_min -0.469
_refine_diff_density_rms 0.069
_refine_ls_extinction_method none
_refine_ls_goodness_of_fit_ref 1.042
_refine_ls_hydrogen_treatment constr
_refine_ls_matrix_type full
_refine_ls_number_parameters 571
_refine_ls_number_reflns 10751
_refine_ls_number_restraints 0
_refine_ls_restrained_S_all 1.042
_refine_ls_R_factor_all 0.0655
_refine_ls_R_factor_gt 0.0428
_refine_ls_shift/su_max 0.001
_refine_ls_shift/su_mean 0.000
_refine_ls_structure_factor_coef Fsqd
_refine_ls_weighting_details 'calc w=1/[\s^2^(Fo^2^)+(0.0329P)^2^+5.3883P] where P=(Fo^2^+2Fc^2^)/3'
_refine_ls_weighting_scheme calc
_refine_ls_wR_factor_gt 0.0911
_refine_ls_wR_factor_ref 0.0992
_reflns_number_gt 8210
_reflns_number_total 10751
_reflns_threshold_expression I>2sigma(I)
_cod_data_source_file om200819c_si_001.cif
_cod_data_source_block mcamo100310_01
_cod_depositor_comments
;
The following automatic conversions were performed:

'_symmetry_cell_setting' value 'Monoclinic' changed to 'monoclinic'
according to /home/saulius/struct/CIF-dictionaries/cif_core.dic
dictionary named 'cif_core.dic' version 2.4.1 from 2010-06-29.

Automatic conversion script
Id: cif_fix_values 1715 2011-07-08 13:25:40Z adriana 
;
_cod_original_sg_symbol_H-M 'P 21/c'
_cod_database_code 4065460

loop_
_symmetry_equiv_pos_as_xyz
'x, y, z'
'-x, y+1/2, -z+1/2'
'-x, -y, -z'
'x, -y-1/2, z-1/2'

loop_
_atom_site_label
_atom_site_type_symbol
_atom_site_fract_x
_atom_site_fract_y
_atom_site_fract_z
_atom_site_U_iso_or_equiv
_atom_site_adp_type
_atom_site_occupancy
_atom_site_symmetry_multiplicity
_atom_site_calc_flag
_atom_site_refinement_flags
Ni1 Ni -0.621742(19) -0.763493(19) -0.794021(16) 0.01896(8) Uani 1 1 d .
Ni2 Ni -0.91245(2) -0.846714(19) -0.749548(17) 0.01977(8) Uani 1 1 d .
O1 O -0.71560(13) -0.72339(12) -0.66918(10) 0.0346(5) Uani 1 1 d .
N1 N -0.65744(13) -0.78315(12) -0.94675(11) 0.0221(4) Uani 1 1 d .
N2 N -0.71956(13) -0.67258(12) -0.93309(11) 0.0215(4) Uani 1 1 d .
N3 N -1.00551(13) -0.98171(13) -0.84861(11) 0.0233(4) Uani 1 1 d .
N4 N -0.89087(13) -1.02753(12) -0.75477(11) 0.0220(4) Uani 1 1 d .
C1 C -0.66833(15) -0.73826(14) -0.89404(12) 0.0184(5) Uani 1 1 d .
C2 C -0.69871(18) -0.74610(17) -1.01523(14) 0.0305(6) Uani 1 1 d .
H2 H -0.6993 -0.7659 -1.0594 0.037 Uiso 1 1 calc R
C3 C -0.73728(18) -0.67733(17) -1.00639(14) 0.0298(6) Uani 1 1 d .
H3 H -0.7708 -0.6386 -1.0434 0.036 Uiso 1 1 calc R
C4 C -0.60500(16) -0.85762(15) -0.93410(13) 0.0214(5) Uani 1 1 d .
C5 C -0.64319(16) -0.93199(16) -0.92789(13) 0.0240(5) Uani 1 1 d .
C6 C -0.58948(18) -1.00206(16) -0.91429(15) 0.0295(6) Uani 1 1 d .
H6 H -0.6145 -1.0534 -0.9098 0.035 Uiso 1 1 calc R
C7 C -0.50032(19) -0.99946(17) -0.90701(16) 0.0334(6) Uani 1 1 d .
C8 C -0.46606(19) -0.92428(17) -0.91543(17) 0.0352(7) Uani 1 1 d .
H8 H -0.4055 -0.9218 -0.9112 0.042 Uiso 1 1 calc R
C9 C -0.51690(18) -0.85249(16) -0.92976(15) 0.0297(6) Uani 1 1 d .
C10 C -0.73885(18) -0.93551(18) -0.93340(17) 0.0352(7) Uani 1 1 d .
H10A H -0.7578 -0.9930 -0.9355 0.053 Uiso 1 1 calc R
H10B H -0.7810 -0.9069 -0.9778 0.053 Uiso 1 1 calc R
H10C H -0.7399 -0.9089 -0.8905 0.053 Uiso 1 1 calc R
C11 C -0.4417(2) -1.07571(19) -0.8899(2) 0.0510(9) Uani 1 1 d .
H11A H -0.3987 -1.0710 -0.9118 0.077 Uiso 1 1 calc R
H11B H -0.4809 -1.1239 -0.9101 0.077 Uiso 1 1 calc R
H11C H -0.4075 -1.0817 -0.8368 0.077 Uiso 1 1 calc R
C12 C -0.4786(2) -0.77214(18) -0.94120(19) 0.0432(8) Uani 1 1 d .
H12A H -0.4121 -0.7768 -0.9227 0.065 Uiso 1 1 calc R
H12B H -0.4931 -0.7283 -0.9148 0.065 Uiso 1 1 calc R
H12C H -0.5059 -0.7591 -0.9935 0.065 Uiso 1 1 calc R
C13 C -0.74299(16) -0.59992(15) -0.90454(13) 0.0213(5) Uani 1 1 d .
C14 C -0.67396(17) -0.54398(15) -0.86556(14) 0.0257(5) Uani 1 1 d .
C15 C -0.6981(2) -0.47157(16) -0.84255(16) 0.0336(6) Uani 1 1 d .
H15 H -0.6518 -0.4329 -0.8157 0.040 Uiso 1 1 calc R
C16 C -0.7883(2) -0.45407(18) -0.85765(17) 0.0391(7) Uani 1 1 d .
C17 C -0.85463(19) -0.51087(18) -0.89674(16) 0.0366(7) Uani 1 1 d .
H17 H -0.9165 -0.4991 -0.9075 0.044 Uiso 1 1 calc R
C18 C -0.83451(17) -0.58460(16) -0.92098(14) 0.0270(6) Uani 1 1 d .
C19 C -0.57598(18) -0.56084(18) -0.85021(18) 0.0392(7) Uani 1 1 d .
H19A H -0.5511 -0.6040 -0.8131 0.059 Uiso 1 1 calc R
H19B H -0.5398 -0.5106 -0.8323 0.059 Uiso 1 1 calc R
H19C H -0.5733 -0.5788 -0.8953 0.059 Uiso 1 1 calc R
C20 C -0.8123(3) -0.3742(2) -0.8318(2) 0.0694(12) Uani 1 1 d .
H20A H -0.7584 -0.3534 -0.7896 0.104 Uiso 1 1 calc R
H20B H -0.8621 -0.3838 -0.8178 0.104 Uiso 1 1 calc R
H20C H -0.8318 -0.3337 -0.8715 0.104 Uiso 1 1 calc R
C21 C -0.90929(18) -0.6455(2) -0.96207(17) 0.0411(7) Uani 1 1 d .
H21A H -0.8994 -0.6957 -0.9329 0.062 Uiso 1 1 calc R
H21B H -0.9083 -0.6589 -1.0088 0.062 Uiso 1 1 calc R
H21C H -0.9687 -0.6216 -0.9712 0.062 Uiso 1 1 calc R
C22 C -0.48828(18) -0.7285(2) -0.70959(15) 0.0365(7) Uani 1 1 d .
H22 H -0.4648 -0.6743 -0.6975 0.044 Uiso 1 1 calc R
C23 C -0.53966(17) -0.77126(17) -0.68012(13) 0.0293(6) Uani 1 1 d .
H23 H -0.5608 -0.7496 -0.6468 0.035 Uiso 1 1 calc R
C24 C -0.55474(18) -0.85305(17) -0.70900(14) 0.0328(6) Uani 1 1 d .
H24 H -0.5857 -0.8957 -0.6969 0.039 Uiso 1 1 calc R
C25 C -0.51623(18) -0.85905(19) -0.75778(15) 0.0373(7) Uani 1 1 d .
H25 H -0.5154 -0.9066 -0.7846 0.045 Uiso 1 1 calc R
C26 C -0.47827(18) -0.7811(2) -0.76028(16) 0.0405(8) Uani 1 1 d .
H26 H -0.4505 -0.7669 -0.7914 0.049 Uiso 1 1 calc R
C27 C -0.73955(16) -0.73874(16) -0.79161(13) 0.0245(5) Uani 1 1 d .
H27A H -0.7498 -0.6786 -0.7960 0.029 Uiso 1 1 calc R
H27B H -0.7897 -0.7650 -0.8343 0.029 Uiso 1 1 calc R
C28 C -0.74310(15) -0.76772(16) -0.72397(13) 0.0220(5) Uani 1 1 d .
C29 C -0.78015(16) -0.85095(16) -0.72358(15) 0.0269(6) Uani 1 1 d .
H29A H -0.7471 -0.8756 -0.6744 0.032 Uiso 1 1 calc R
H29B H -0.7700 -0.8864 -0.7590 0.032 Uiso 1 1 calc R
C30 C -0.93494(15) -0.95573(15) -0.78489(13) 0.0199(5) Uani 1 1 d .
C31 C -1.00517(18) -1.06621(16) -0.85687(14) 0.0290(6) Uani 1 1 d .
H31 H -1.0475 -1.0976 -0.8967 0.035 Uiso 1 1 calc R
C32 C -0.93369(18) -1.09512(16) -0.79793(15) 0.0287(6) Uani 1 1 d .
H32 H -0.9157 -1.1510 -0.7876 0.034 Uiso 1 1 calc R
C33 C -1.07445(16) -0.92947(16) -0.90126(13) 0.0241(5) Uani 1 1 d .
C34 C -1.05226(17) -0.88306(16) -0.94901(13) 0.0263(6) Uani 1 1 d .
C35 C -1.11959(19) -0.83140(18) -0.99790(15) 0.0360(7) Uani 1 1 d .
H35 H -1.1065 -0.7997 -1.0315 0.043 Uiso 1 1 calc R
C36 C -1.20580(19) -0.8251(2) -0.99881(16) 0.0418(8) Uani 1 1 d .
C37 C -1.22503(18) -0.8744(2) -0.95205(17) 0.0406(7) Uani 1 1 d .
H37 H -1.2842 -0.8715 -0.9534 0.049 Uiso 1 1 calc R
C38 C -1.16131(17) -0.92822(18) -0.90301(15) 0.0325(6) Uani 1 1 d .
C39 C -0.95831(18) -0.88738(19) -0.94642(15) 0.0339(6) Uani 1 1 d .
H39A H -0.9131 -0.8665 -0.8992 0.051 Uiso 1 1 calc R
H39B H -0.9567 -0.8539 -0.9860 0.051 Uiso 1 1 calc R
H39C H -0.9439 -0.9446 -0.9524 0.051 Uiso 1 1 calc R
C40 C -1.2756(2) -0.7652(2) -1.0501(2) 0.0666(12) Uani 1 1 d .
H40A H -1.3333 -0.7715 -1.0462 0.100 Uiso 1 1 calc R
H40B H -1.2857 -0.7764 -1.1004 0.100 Uiso 1 1 calc R
H40C H -1.2528 -0.7090 -1.0368 0.100 Uiso 1 1 calc R
C41 C -1.1856(2) -0.9827(2) -0.85410(18) 0.0467(8) Uani 1 1 d .
H41A H -1.2349 -0.9571 -0.8457 0.070 Uiso 1 1 calc R
H41B H -1.1317 -0.9900 -0.8072 0.070 Uiso 1 1 calc R
H41C H -1.2060 -1.0363 -0.8776 0.070 Uiso 1 1 calc R
C42 C -0.81068(16) -1.03823(14) -0.68609(13) 0.0222(5) Uani 1 1 d .
C43 C -0.81980(17) -1.03599(15) -0.62107(14) 0.0254(5) Uani 1 1 d .
C44 C -0.74203(19) -1.05033(16) -0.55589(15) 0.0325(6) Uani 1 1 d .
H44 H -0.7466 -1.0479 -0.5108 0.039 Uiso 1 1 calc R
C45 C -0.65800(19) -1.06808(16) -0.55542(16) 0.0359(7) Uani 1 1 d .
C46 C -0.65223(18) -1.07121(16) -0.62127(16) 0.0338(6) Uani 1 1 d .
H46 H -0.5950 -1.0837 -0.6211 0.041 Uiso 1 1 calc R
C47 C -0.72762(17) -1.05664(15) -0.68807(15) 0.0275(6) Uani 1 1 d .
C48 C -0.91127(19) -1.02119(18) -0.62049(16) 0.0349(6) Uani 1 1 d .
H48A H -0.9045 -1.0252 -0.5702 0.052 Uiso 1 1 calc R
H48B H -0.9552 -1.0625 -0.6510 0.052 Uiso 1 1 calc R
H48C H -0.9334 -0.9662 -0.6398 0.052 Uiso 1 1 calc R
C49 C -0.5748(2) -1.0849(2) -0.48401(18) 0.0553(10) Uani 1 1 d .
H49A H -0.5449 -1.0328 -0.4624 0.083 Uiso 1 1 calc R
H49B H -0.5318 -1.1198 -0.4933 0.083 Uiso 1 1 calc R
H49C H -0.5938 -1.1129 -0.4502 0.083 Uiso 1 1 calc R
C50 C -0.7180(2) -1.06256(19) -0.75839(17) 0.0388(7) Uani 1 1 d .
H50A H -0.6541 -1.0529 -0.7485 0.058 Uiso 1 1 calc R
H50B H -0.7570 -1.0212 -0.7930 0.058 Uiso 1 1 calc R
H50C H -0.7366 -1.1175 -0.7795 0.058 Uiso 1 1 calc R
C51 C -0.90977(17) -0.74150(16) -0.68810(14) 0.0281(6) Uani 1 1 d .
H51 H -0.8546 -0.7249 -0.6480 0.034 Uiso 1 1 calc R
C52 C -0.93897(18) -0.71724(16) -0.76263(15) 0.0288(6) Uani 1 1 d .
H52 H -0.9073 -0.6812 -0.7804 0.035 Uiso 1 1 calc R
C53 C -1.02208(17) -0.75584(16) -0.80444(15) 0.0294(6) Uani 1 1 d .
H53 H -1.0585 -0.7494 -0.8555 0.035 Uiso 1 1 calc R
C54 C -1.04231(17) -0.80656(17) -0.75675(15) 0.0299(6) Uani 1 1 d .
H54 H -1.0926 -0.8434 -0.7712 0.036 Uiso 1 1 calc R
C55 C -0.97543(18) -0.79352(17) -0.68392(15) 0.0306(6) Uani 1 1 d .
H55 H -0.9754 -0.8159 -0.6407 0.037 Uiso 1 1 calc R

loop_
_atom_site_aniso_label
_atom_site_aniso_U_11
_atom_site_aniso_U_22
_atom_site_aniso_U_33
_atom_site_aniso_U_23
_atom_site_aniso_U_13
_atom_site_aniso_U_12
Ni1 0.01911(14) 0.02308(16) 0.01302(15) 0.00152(13) 0.00546(11) 0.00229(12)
Ni2 0.01995(15) 0.01864(15) 0.02083(16) -0.00090(13) 0.00898(12) -0.00049(12)
O1 0.0419(11) 0.0456(12) 0.0229(10) -0.0132(9) 0.0204(8) -0.0202(9)
N1 0.0271(10) 0.0237(11) 0.0175(10) 0.0023(9) 0.0116(8) 0.0046(8)
N2 0.0260(10) 0.0210(10) 0.0176(10) 0.0034(8) 0.0095(8) 0.0044(8)
N3 0.0225(10) 0.0238(11) 0.0226(11) -0.0019(9) 0.0089(8) -0.0037(8)
N4 0.0246(10) 0.0205(10) 0.0218(11) -0.0012(9) 0.0109(8) -0.0017(8)
C1 0.0189(11) 0.0179(11) 0.0201(12) 0.0002(10) 0.0100(9) 0.0003(9)
C2 0.0402(15) 0.0349(15) 0.0186(13) 0.0037(12) 0.0148(11) 0.0078(12)
C3 0.0400(15) 0.0318(14) 0.0178(13) 0.0068(11) 0.0129(11) 0.0097(12)
C4 0.0279(12) 0.0217(12) 0.0180(12) -0.0001(10) 0.0131(10) 0.0044(10)
C5 0.0278(12) 0.0268(13) 0.0195(12) -0.0030(11) 0.0124(10) -0.0017(10)
C6 0.0378(14) 0.0195(13) 0.0338(15) -0.0011(11) 0.0182(12) -0.0018(11)
C7 0.0389(15) 0.0263(14) 0.0405(17) 0.0040(13) 0.0224(13) 0.0089(12)
C8 0.0310(14) 0.0339(15) 0.0510(18) 0.0032(14) 0.0273(13) 0.0055(12)
C9 0.0332(14) 0.0263(14) 0.0384(16) 0.0006(12) 0.0238(12) 0.0010(11)
C10 0.0291(14) 0.0344(15) 0.0450(17) -0.0055(14) 0.0187(12) -0.0060(12)
C11 0.056(2) 0.0349(17) 0.071(2) 0.0100(17) 0.0364(18) 0.0192(15)
C12 0.0467(18) 0.0313(16) 0.067(2) 0.0046(15) 0.0386(16) -0.0021(13)
C13 0.0279(12) 0.0201(12) 0.0184(12) 0.0060(10) 0.0125(10) 0.0068(10)
C14 0.0291(13) 0.0229(13) 0.0287(14) 0.0047(11) 0.0160(11) 0.0028(10)
C15 0.0436(16) 0.0227(13) 0.0378(16) -0.0029(12) 0.0207(13) -0.0014(12)
C16 0.0554(18) 0.0305(15) 0.0451(18) 0.0017(14) 0.0348(15) 0.0119(14)
C17 0.0350(15) 0.0397(16) 0.0451(18) 0.0135(14) 0.0268(13) 0.0163(13)
C18 0.0261(12) 0.0298(14) 0.0255(13) 0.0095(11) 0.0117(10) 0.0070(11)
C19 0.0292(14) 0.0273(14) 0.062(2) 0.0038(14) 0.0205(14) -0.0020(12)
C20 0.099(3) 0.045(2) 0.090(3) -0.007(2) 0.065(3) 0.020(2)
C21 0.0249(13) 0.0491(19) 0.0394(17) 0.0080(15) 0.0048(12) 0.0027(13)
C22 0.0246(13) 0.0477(18) 0.0241(14) -0.0006(13) -0.0016(10) -0.0037(12)
C23 0.0278(13) 0.0375(15) 0.0140(12) -0.0001(11) 0.0010(10) 0.0057(11)
C24 0.0331(14) 0.0325(15) 0.0227(14) 0.0093(12) 0.0028(11) 0.0095(12)
C25 0.0329(14) 0.0439(18) 0.0252(14) 0.0012(13) 0.0035(11) 0.0188(13)
C26 0.0201(13) 0.069(2) 0.0269(15) 0.0074(15) 0.0053(11) 0.0077(13)
C27 0.0245(12) 0.0308(13) 0.0213(12) 0.0050(11) 0.0130(10) 0.0034(10)
C28 0.0192(11) 0.0279(13) 0.0186(12) 0.0009(11) 0.0077(9) -0.0019(10)
C29 0.0186(11) 0.0261(13) 0.0338(14) 0.0056(12) 0.0093(10) 0.0001(10)
C30 0.0193(11) 0.0215(12) 0.0212(12) -0.0010(10) 0.0111(9) -0.0021(9)
C31 0.0327(14) 0.0254(13) 0.0269(14) -0.0074(11) 0.0111(11) -0.0084(11)
C32 0.0366(14) 0.0189(12) 0.0315(15) -0.0032(11) 0.0156(12) -0.0047(11)
C33 0.0216(11) 0.0261(13) 0.0184(12) -0.0044(11) 0.0031(9) -0.0028(10)
C34 0.0263(12) 0.0295(14) 0.0186(12) -0.0049(11) 0.0057(10) -0.0038(10)
C35 0.0384(15) 0.0372(16) 0.0228(14) 0.0000(12) 0.0045(11) -0.0019(12)
C36 0.0308(15) 0.0430(18) 0.0328(16) -0.0062(14) -0.0035(12) 0.0054(13)
C37 0.0205(13) 0.0520(19) 0.0409(17) -0.0129(15) 0.0057(12) -0.0013(12)
C38 0.0235(13) 0.0386(16) 0.0317(15) -0.0081(13) 0.0086(11) -0.0064(11)
C39 0.0342(14) 0.0408(16) 0.0301(15) 0.0007(13) 0.0171(12) -0.0052(12)
C40 0.047(2) 0.065(2) 0.058(2) 0.008(2) -0.0050(17) 0.0166(18)
C41 0.0347(16) 0.060(2) 0.052(2) -0.0050(17) 0.0259(14) -0.0127(15)
C42 0.0252(12) 0.0154(11) 0.0233(13) -0.0001(10) 0.0080(10) -0.0005(9)
C43 0.0321(13) 0.0169(12) 0.0263(14) -0.0010(11) 0.0118(11) -0.0008(10)
C44 0.0484(16) 0.0209(13) 0.0229(14) -0.0019(11) 0.0106(12) 0.0030(12)
C45 0.0389(15) 0.0199(13) 0.0326(16) -0.0027(12) 0.0005(12) 0.0041(11)
C46 0.0273(13) 0.0251(14) 0.0417(17) -0.0024(13) 0.0083(12) 0.0046(11)
C47 0.0308(13) 0.0189(12) 0.0325(15) -0.0005(11) 0.0134(11) 0.0006(10)
C48 0.0430(16) 0.0367(16) 0.0324(15) 0.0014(13) 0.0234(13) 0.0012(13)
C49 0.055(2) 0.0423(19) 0.0392(19) -0.0077(16) -0.0072(15) 0.0127(16)
C50 0.0388(16) 0.0412(17) 0.0435(18) 0.0007(14) 0.0246(14) 0.0056(13)
C51 0.0264(12) 0.0252(13) 0.0277(14) -0.0084(11) 0.0069(10) 0.0043(10)
C52 0.0336(14) 0.0208(13) 0.0358(15) 0.0020(12) 0.0185(12) 0.0052(11)
C53 0.0295(13) 0.0307(14) 0.0253(13) -0.0002(12) 0.0095(11) 0.0086(11)
C54 0.0241(13) 0.0307(14) 0.0370(15) -0.0071(12) 0.0152(11) -0.0012(11)
C55 0.0373(15) 0.0316(14) 0.0267(14) -0.0001(12) 0.0177(12) 0.0071(12)

loop_
_atom_type_symbol
_atom_type_description
_atom_type_scat_dispersion_real
_atom_type_scat_dispersion_imag
_atom_type_scat_source
C C 0.0033 0.0016 'International Tables Vol C Tables 4.2.6.8 and 6.1.1.4'
H H 0.0000 0.0000 'International Tables Vol C Tables 4.2.6.8 and 6.1.1.4'
N N 0.0061 0.0033 'International Tables Vol C Tables 4.2.6.8 and 6.1.1.4'
Ni Ni 0.3393 1.1124 'International Tables Vol C Tables 4.2.6.8 and 6.1.1.4'
O O 0.0106 0.0060 'International Tables Vol C Tables 4.2.6.8 and 6.1.1.4'

loop_
_geom_angle_atom_site_label_1
_geom_angle_atom_site_label_2
_geom_angle_atom_site_label_3
_geom_angle
C1 Ni1 C27 92.53(10)
C1 Ni1 C23 164.28(10)
C27 Ni1 C23 98.09(10)
C1 Ni1 C26 104.16(11)
C27 Ni1 C26 161.61(11)
C23 Ni1 C26 64.03(11)
C1 Ni1 C24 146.98(11)
C27 Ni1 C24 105.90(11)
C23 Ni1 C24 39.19(10)
C26 Ni1 C24 63.55(12)
C1 Ni1 C22 126.11(11)
C27 Ni1 C22 124.75(11)
C23 Ni1 C22 38.25(11)
C26 Ni1 C22 37.91(11)
C24 Ni1 C22 64.14(11)
C1 Ni1 C25 113.96(10)
C27 Ni1 C25 139.49(12)
C23 Ni1 C25 63.98(11)
C26 Ni1 C25 38.28(12)
C24 Ni1 C25 37.18(11)
C22 Ni1 C25 63.64(12)
C30 Ni2 C29 94.38(10)
C30 Ni2 C51 159.81(11)
C29 Ni2 C51 97.50(11)
C30 Ni2 C52 151.76(10)
C29 Ni2 C52 101.74(10)
C51 Ni2 C52 39.31(10)
C30 Ni2 C54 103.78(10)
C29 Ni2 C54 161.37(11)
C51 Ni2 C54 63.91(10)
C52 Ni2 C54 63.57(10)
C30 Ni2 C55 122.71(10)
C29 Ni2 C55 126.49(11)
C51 Ni2 C55 37.84(10)
C52 Ni2 C55 64.11(10)
C54 Ni2 C55 38.22(10)
C30 Ni2 C53 117.24(10)
C29 Ni2 C53 134.55(11)
C51 Ni2 C53 63.82(10)
C52 Ni2 C53 37.29(10)
C54 Ni2 C53 37.90(10)
C55 Ni2 C53 63.45(10)
C1 N1 C2 112.3(2)
C1 N1 C4 125.3(2)
C2 N1 C4 122.3(2)
C1 N2 C3 111.5(2)
C1 N2 C13 127.32(19)
C3 N2 C13 120.6(2)
C30 N3 C31 112.0(2)
C30 N3 C33 125.4(2)
C31 N3 C33 122.6(2)
C30 N4 C32 112.0(2)
C30 N4 C42 127.6(2)
C32 N4 C42 120.4(2)
N1 C1 N2 102.45(19)
N1 C1 Ni1 126.89(17)
N2 C1 Ni1 130.65(17)
C3 C2 N1 106.2(2)
C3 C2 H2 126.9
N1 C2 H2 126.9
C2 C3 N2 107.5(2)
C2 C3 H3 126.2
N2 C3 H3 126.2
C5 C4 C9 122.1(2)
C5 C4 N1 119.8(2)
C9 C4 N1 118.1(2)
C6 C5 C4 117.8(2)
C6 C5 C10 121.4(2)
C4 C5 C10 120.8(2)
C5 C6 C7 122.1(2)
C5 C6 H6 119.0
C7 C6 H6 119.0
C8 C7 C6 118.0(2)
C8 C7 C11 120.5(3)
C6 C7 C11 121.5(3)
C7 C8 C9 122.4(2)
C7 C8 H8 118.8
C9 C8 H8 118.8
C8 C9 C4 117.5(2)
C8 C9 C12 121.0(2)
C4 C9 C12 121.4(2)
C5 C10 H10A 109.5
C5 C10 H10B 109.5
H10A C10 H10B 109.5
C5 C10 H10C 109.5
H10A C10 H10C 109.5
H10B C10 H10C 109.5
C7 C11 H11A 109.5
C7 C11 H11B 109.5
H11A C11 H11B 109.5
C7 C11 H11C 109.5
H11A C11 H11C 109.5
H11B C11 H11C 109.5
C9 C12 H12A 109.5
C9 C12 H12B 109.5
H12A C12 H12B 109.5
C9 C12 H12C 109.5
H12A C12 H12C 109.5
H12B C12 H12C 109.5
C14 C13 C18 121.9(2)
C14 C13 N2 118.5(2)
C18 C13 N2 119.4(2)
C15 C14 C13 118.1(2)
C15 C14 C19 120.9(2)
C13 C14 C19 120.9(2)
C14 C15 C16 121.8(3)
C14 C15 H15 119.1
C16 C15 H15 119.1
C17 C16 C15 118.3(3)
C17 C16 C20 121.4(3)
C15 C16 C20 120.3(3)
C16 C17 C18 122.5(2)
C16 C17 H17 118.7
C18 C17 H17 118.7
C17 C18 C13 117.4(2)
C17 C18 C21 120.5(2)
C13 C18 C21 122.1(2)
C14 C19 H19A 109.5
C14 C19 H19B 109.5
H19A C19 H19B 109.5
C14 C19 H19C 109.5
H19A C19 H19C 109.5
H19B C19 H19C 109.5
C16 C20 H20A 109.5
C16 C20 H20B 109.5
H20A C20 H20B 109.5
C16 C20 H20C 109.5
H20A C20 H20C 109.5
H20B C20 H20C 109.5
C18 C21 H21A 109.5
C18 C21 H21B 109.5
H21A C21 H21B 109.5
C18 C21 H21C 109.5
H21A C21 H21C 109.5
H21B C21 H21C 109.5
C26 C22 C23 106.9(3)
C26 C22 Ni1 69.82(15)
C23 C22 Ni1 68.49(14)
C26 C22 H22 126.6
C23 C22 H22 126.6
Ni1 C22 H22 126.7
C22 C23 C24 108.3(3)
C22 C23 Ni1 73.26(15)
C24 C23 Ni1 72.13(14)
C22 C23 H23 125.9
C24 C23 H23 125.9
Ni1 C23 H23 120.5
C25 C24 C23 108.0(3)
C25 C24 Ni1 72.70(16)
C23 C24 Ni1 68.68(14)
C25 C24 H24 126.0
C23 C24 H24 126.0
Ni1 C24 H24 124.2
C24 C25 C26 107.5(3)
C24 C25 Ni1 70.12(15)
C26 C25 Ni1 69.01(15)
C24 C25 H25 126.3
C26 C25 H25 126.3
Ni1 C25 H25 126.2
C22 C26 C25 109.2(3)
C22 C26 Ni1 72.27(16)
C25 C26 Ni1 72.71(15)
C22 C26 H26 125.4
C25 C26 H26 125.4
Ni1 C26 H26 121.3
C28 C27 Ni1 112.85(16)
C28 C27 H27A 109.0
Ni1 C27 H27A 109.0
C28 C27 H27B 109.0
Ni1 C27 H27B 109.0
H27A C27 H27B 107.8
O1 C28 C27 120.4(2)
O1 C28 C29 121.1(2)
C27 C28 C29 118.5(2)
C28 C29 Ni2 111.27(17)
C28 C29 H29A 109.4
Ni2 C29 H29A 109.4
C28 C29 H29B 109.4
Ni2 C29 H29B 109.4
H29A C29 H29B 108.0
N4 C30 N3 102.6(2)
N4 C30 Ni2 130.98(17)
N3 C30 Ni2 126.36(18)
C32 C31 N3 106.8(2)
C32 C31 H31 126.6
N3 C31 H31 126.6
C31 C32 N4 106.6(2)
C31 C32 H32 126.7
N4 C32 H32 126.7
C34 C33 C38 122.6(2)
C34 C33 N3 118.9(2)
C38 C33 N3 118.5(2)
C35 C34 C33 117.5(2)
C35 C34 C39 121.4(3)
C33 C34 C39 121.0(2)
C34 C35 C36 121.6(3)
C34 C35 H35 119.2
C36 C35 H35 119.2
C37 C36 C35 118.4(3)
C37 C36 C40 121.5(3)
C35 C36 C40 120.1(3)
C36 C37 C38 122.6(3)
C36 C37 H37 118.7
C38 C37 H37 118.7
C37 C38 C33 117.1(3)
C37 C38 C41 121.1(3)
C33 C38 C41 121.8(3)
C34 C39 H39A 109.5
C34 C39 H39B 109.5
H39A C39 H39B 109.5
C34 C39 H39C 109.5
H39A C39 H39C 109.5
H39B C39 H39C 109.5
C36 C40 H40A 109.5
C36 C40 H40B 109.5
H40A C40 H40B 109.5
C36 C40 H40C 109.5
H40A C40 H40C 109.5
H40B C40 H40C 109.5
C38 C41 H41A 109.5
C38 C41 H41B 109.5
H41A C41 H41B 109.5
C38 C41 H41C 109.5
H41A C41 H41C 109.5
H41B C41 H41C 109.5
C43 C42 C47 122.4(2)
C43 C42 N4 119.3(2)
C47 C42 N4 118.2(2)
C42 C43 C44 118.0(2)
C42 C43 C48 121.6(2)
C44 C43 C48 120.4(2)
C45 C44 C43 121.4(3)
C45 C44 H44 119.3
C43 C44 H44 119.3
C46 C45 C44 118.7(2)
C46 C45 C49 120.8(3)
C44 C45 C49 120.5(3)
C45 C46 C47 122.3(3)
C45 C46 H46 118.9
C47 C46 H46 118.9
C46 C47 C42 117.2(3)
C46 C47 C50 120.1(2)
C42 C47 C50 122.7(2)
C43 C48 H48A 109.5
C43 C48 H48B 109.5
H48A C48 H48B 109.5
C43 C48 H48C 109.5
H48A C48 H48C 109.5
H48B C48 H48C 109.5
C45 C49 H49A 109.5
C45 C49 H49B 109.5
H49A C49 H49B 109.5
C45 C49 H49C 109.5
H49A C49 H49C 109.5
H49B C49 H49C 109.5
C47 C50 H50A 109.5
C47 C50 H50B 109.5
H50A C50 H50B 109.5
C47 C50 H50C 109.5
H50A C50 H50C 109.5
H50B C50 H50C 109.5
C55 C51 C52 108.8(2)
C55 C51 Ni2 73.94(15)
C52 C51 Ni2 71.70(15)
C55 C51 H51 125.6
C52 C51 H51 125.6
Ni2 C51 H51 120.5
C53 C52 C51 107.9(2)
C53 C52 Ni2 73.80(15)
C51 C52 Ni2 68.99(14)
C53 C52 H52 126.1
C51 C52 H52 126.1
Ni2 C52 H52 122.8
C52 C53 C54 107.3(2)
C52 C53 Ni2 68.92(14)
C54 C53 Ni2 68.91(14)
C52 C53 H53 126.3
C54 C53 H53 126.3
Ni2 C53 H53 127.4
C53 C54 C55 109.0(2)
C53 C54 Ni2 73.20(15)
C55 C54 Ni2 72.07(15)
C53 C54 H54 125.5
C55 C54 H54 125.5
Ni2 C54 H54 120.9
C51 C55 C54 106.6(2)
C51 C55 Ni2 68.22(15)
C54 C55 Ni2 69.71(15)
C51 C55 H55 126.7
C54 C55 H55 126.7
Ni2 C55 H55 126.9

loop_
_geom_bond_atom_site_label_1
_geom_bond_atom_site_label_2
_geom_bond_distance
Ni1 C1 1.878(2)
Ni1 C27 1.976(2)
Ni1 C23 2.111(2)
Ni1 C26 2.141(3)
Ni1 C24 2.156(3)
Ni1 C22 2.173(3)
Ni1 C25 2.189(3)
Ni2 C30 1.888(2)
Ni2 C29 1.977(2)
Ni2 C51 2.108(2)
Ni2 C52 2.143(3)
Ni2 C54 2.150(3)
Ni2 C55 2.181(3)
Ni2 C53 2.206(3)
O1 C28 1.235(3)
N1 C1 1.369(3)
N1 C2 1.391(3)
N1 C4 1.438(3)
N2 C1 1.374(3)
N2 C3 1.390(3)
N2 C13 1.439(3)
N3 C30 1.369(3)
N3 C31 1.385(3)
N3 C33 1.441(3)
N4 C30 1.367(3)
N4 C32 1.389(3)
N4 C42 1.445(3)
C2 C3 1.332(4)
C2 H2 0.9500
C3 H3 0.9500
C4 C5 1.390(3)
C4 C9 1.396(3)
C5 C6 1.388(4)
C5 C10 1.508(3)
C6 C7 1.390(4)
C6 H6 0.9500
C7 C8 1.385(4)
C7 C11 1.509(4)
C8 C9 1.386(4)
C8 H8 0.9500
C9 C12 1.508(4)
C10 H10A 0.9800
C10 H10B 0.9800
C10 H10C 0.9800
C11 H11A 0.9800
C11 H11B 0.9800
C11 H11C 0.9800
C12 H12A 0.9800
C12 H12B 0.9800
C12 H12C 0.9800
C13 C14 1.392(4)
C13 C18 1.396(3)
C14 C15 1.386(4)
C14 C19 1.506(4)
C15 C16 1.387(4)
C15 H15 0.9500
C16 C17 1.378(4)
C16 C20 1.515(4)
C17 C18 1.389(4)
C17 H17 0.9500
C18 C21 1.506(4)
C19 H19A 0.9800
C19 H19B 0.9800
C19 H19C 0.9800
C20 H20A 0.9800
C20 H20B 0.9800
C20 H20C 0.9800
C21 H21A 0.9800
C21 H21B 0.9800
C21 H21C 0.9800
C22 C26 1.402(4)
C22 C23 1.405(4)
C22 H22 0.9500
C23 C24 1.432(4)
C23 H23 0.9500
C24 C25 1.386(4)
C24 H24 0.9500
C25 C26 1.421(4)
C25 H25 0.9500
C26 H26 0.9500
C27 C28 1.477(3)
C27 H27A 0.9900
C27 H27B 0.9900
C28 C29 1.483(3)
C29 H29A 0.9900
C29 H29B 0.9900
C31 C32 1.338(4)
C31 H31 0.9500
C32 H32 0.9500
C33 C34 1.394(4)
C33 C38 1.395(4)
C34 C35 1.393(4)
C34 C39 1.504(4)
C35 C36 1.395(4)
C35 H35 0.9500
C36 C37 1.379(5)
C36 C40 1.513(4)
C37 C38 1.389(4)
C37 H37 0.9500
C38 C41 1.505(4)
C39 H39A 0.9800
C39 H39B 0.9800
C39 H39C 0.9800
C40 H40A 0.9800
C40 H40B 0.9800
C40 H40C 0.9800
C41 H41A 0.9800
C41 H41B 0.9800
C41 H41C 0.9800
C42 C43 1.392(4)
C42 C47 1.398(3)
C43 C44 1.394(4)
C43 C48 1.509(4)
C44 C45 1.390(4)
C44 H44 0.9500
C45 C46 1.381(4)
C45 C49 1.515(4)
C46 C47 1.395(4)
C46 H46 0.9500
C47 C50 1.506(4)
C48 H48A 0.9800
C48 H48B 0.9800
C48 H48C 0.9800
C49 H49A 0.9800
C49 H49B 0.9800
C49 H49C 0.9800
C50 H50A 0.9800
C50 H50B 0.9800
C50 H50C 0.9800
C51 C55 1.392(4)
C51 C52 1.430(4)
C51 H51 0.9500
C52 C53 1.392(4)
C52 H52 0.9500
C53 C54 1.415(4)
C53 H53 0.9500
C54 C55 1.418(4)
C54 H54 0.9500
C55 H55 0.9500

loop_
_geom_torsion_atom_site_label_1
_geom_torsion_atom_site_label_2
_geom_torsion_atom_site_label_3
_geom_torsion_atom_site_label_4
_geom_torsion
C2 N1 C1 N2 1.1(3)
C4 N1 C1 N2 177.3(2)
C2 N1 C1 Ni1 -178.37(18)
C4 N1 C1 Ni1 -2.1(3)
C3 N2 C1 N1 -1.0(3)
C13 N2 C1 N1 -172.1(2)
C3 N2 C1 Ni1 178.38(19)
C13 N2 C1 Ni1 7.3(4)
C27 Ni1 C1 N1 -134.3(2)
C23 Ni1 C1 N1 93.1(4)
C26 Ni1 C1 N1 53.5(2)
C24 Ni1 C1 N1 -9.4(3)
C22 Ni1 C1 N1 88.1(2)
C25 Ni1 C1 N1 14.2(2)
C27 Ni1 C1 N2 46.5(2)
C23 Ni1 C1 N2 -86.1(4)
C26 Ni1 C1 N2 -125.7(2)
C24 Ni1 C1 N2 171.3(2)
C22 Ni1 C1 N2 -91.1(2)
C25 Ni1 C1 N2 -165.0(2)
C1 N1 C2 C3 -0.7(3)
C4 N1 C2 C3 -177.1(2)
N1 C2 C3 N2 0.0(3)
C1 N2 C3 C2 0.7(3)
C13 N2 C3 C2 172.4(2)
C1 N1 C4 C5 81.2(3)
C2 N1 C4 C5 -102.9(3)
C1 N1 C4 C9 -99.9(3)
C2 N1 C4 C9 76.0(3)
C9 C4 C5 C6 2.4(4)
N1 C4 C5 C6 -178.8(2)
C9 C4 C5 C10 -179.5(2)
N1 C4 C5 C10 -0.7(4)
C4 C5 C6 C7 -0.1(4)
C10 C5 C6 C7 -178.1(3)
C5 C6 C7 C8 -1.5(4)
C5 C6 C7 C11 178.1(3)
C6 C7 C8 C9 0.8(5)
C11 C7 C8 C9 -178.7(3)
C7 C8 C9 C4 1.4(4)
C7 C8 C9 C12 -177.9(3)
C5 C4 C9 C8 -3.0(4)
N1 C4 C9 C8 178.2(2)
C5 C4 C9 C12 176.2(3)
N1 C4 C9 C12 -2.6(4)
C1 N2 C13 C14 69.5(3)
C3 N2 C13 C14 -100.8(3)
C1 N2 C13 C18 -115.0(3)
C3 N2 C13 C18 74.7(3)
C18 C13 C14 C15 0.4(4)
N2 C13 C14 C15 175.7(2)
C18 C13 C14 C19 -178.3(3)
N2 C13 C14 C19 -3.0(4)
C13 C14 C15 C16 -0.3(4)
C19 C14 C15 C16 178.5(3)
C14 C15 C16 C17 -0.1(4)
C14 C15 C16 C20 -179.8(3)
C15 C16 C17 C18 0.4(4)
C20 C16 C17 C18 -179.9(3)
C16 C17 C18 C13 -0.2(4)
C16 C17 C18 C21 178.6(3)
C14 C13 C18 C17 -0.1(4)
N2 C13 C18 C17 -175.4(2)
C14 C13 C18 C21 -179.0(2)
N2 C13 C18 C21 5.7(4)
C1 Ni1 C22 C26 -63.7(2)
C27 Ni1 C22 C26 171.41(18)
C23 Ni1 C22 C26 118.5(3)
C24 Ni1 C22 C26 79.4(2)
C25 Ni1 C22 C26 37.86(18)
C1 Ni1 C22 C23 177.82(16)
C27 Ni1 C22 C23 52.9(2)
C26 Ni1 C22 C23 -118.5(3)
C24 Ni1 C22 C23 -39.08(17)
C25 Ni1 C22 C23 -80.67(18)
C26 C22 C23 C24 4.6(3)
Ni1 C22 C23 C24 64.11(17)
C26 C22 C23 Ni1 -59.53(18)
C1 Ni1 C23 C22 -6.5(5)
C27 Ni1 C23 C22 -138.57(18)
C26 Ni1 C23 C22 36.91(18)
C24 Ni1 C23 C22 116.2(2)
C25 Ni1 C23 C22 79.69(19)
C1 Ni1 C23 C24 -122.7(4)
C27 Ni1 C23 C24 105.28(18)
C26 Ni1 C23 C24 -79.25(19)
C22 Ni1 C23 C24 -116.2(2)
C25 Ni1 C23 C24 -36.46(17)
C22 C23 C24 C25 -2.4(3)
Ni1 C23 C24 C25 62.48(18)
C22 C23 C24 Ni1 -64.84(17)
C1 Ni1 C24 C25 37.3(3)
C27 Ni1 C24 C25 158.85(18)
C23 Ni1 C24 C25 -117.9(3)
C26 Ni1 C24 C25 -37.35(18)
C22 Ni1 C24 C25 -79.8(2)
C1 Ni1 C24 C23 155.26(18)
C27 Ni1 C24 C23 -83.23(18)
C26 Ni1 C24 C23 80.57(18)
C22 Ni1 C24 C23 38.14(17)
C25 Ni1 C24 C23 117.9(3)
C23 C24 C25 C26 -0.8(3)
Ni1 C24 C25 C26 59.13(18)
C23 C24 C25 Ni1 -59.91(17)
C1 Ni1 C25 C24 -158.79(17)
C27 Ni1 C25 C24 -32.3(3)
C23 Ni1 C25 C24 38.41(17)
C26 Ni1 C25 C24 118.7(3)
C22 Ni1 C25 C24 81.24(19)
C1 Ni1 C25 C26 82.47(19)
C27 Ni1 C25 C26 -151.03(18)
C23 Ni1 C25 C26 -80.32(19)
C24 Ni1 C25 C26 -118.7(3)
C22 Ni1 C25 C26 -37.49(17)
C23 C22 C26 C25 -5.1(3)
Ni1 C22 C26 C25 -63.80(18)
C23 C22 C26 Ni1 58.68(18)
C24 C25 C26 C22 3.7(3)
Ni1 C25 C26 C22 63.52(19)
C24 C25 C26 Ni1 -59.82(18)
C1 Ni1 C26 C22 131.69(18)
C27 Ni1 C26 C22 -22.9(5)
C23 Ni1 C26 C22 -37.23(17)
C24 Ni1 C26 C22 -81.13(19)
C25 Ni1 C26 C22 -117.4(3)
C1 Ni1 C26 C25 -110.88(17)
C27 Ni1 C26 C25 94.5(4)
C23 Ni1 C26 C25 80.19(18)
C24 Ni1 C26 C25 36.29(17)
C22 Ni1 C26 C25 117.4(3)
C1 Ni1 C27 C28 167.24(19)
C23 Ni1 C27 C28 -24.4(2)
C26 Ni1 C27 C28 -37.4(5)
C24 Ni1 C27 C28 15.0(2)
C22 Ni1 C27 C28 -54.3(2)
C25 Ni1 C27 C28 34.6(3)
Ni1 C27 C28 O1 87.9(3)
Ni1 C27 C28 C29 -92.0(2)
O1 C28 C29 Ni2 86.9(3)
C27 C28 C29 Ni2 -93.2(2)
C30 Ni2 C29 C28 154.63(19)
C51 Ni2 C29 C28 -41.7(2)
C52 Ni2 C29 C28 -2.1(2)
C54 Ni2 C29 C28 -38.3(4)
C55 Ni2 C29 C28 -68.4(2)
C53 Ni2 C29 C28 18.6(3)
C32 N4 C30 N3 -0.9(3)
C42 N4 C30 N3 -179.4(2)
C32 N4 C30 Ni2 176.51(19)
C42 N4 C30 Ni2 -2.0(4)
C31 N3 C30 N4 0.5(3)
C33 N3 C30 N4 179.1(2)
C31 N3 C30 Ni2 -177.02(18)
C33 N3 C30 Ni2 1.6(3)
C29 Ni2 C30 N4 48.9(2)
C51 Ni2 C30 N4 -77.1(4)
C52 Ni2 C30 N4 173.9(2)
C54 Ni2 C30 N4 -126.9(2)
C55 Ni2 C30 N4 -90.4(2)
C53 Ni2 C30 N4 -164.9(2)
C29 Ni2 C30 N3 -134.3(2)
C51 Ni2 C30 N3 99.7(3)
C52 Ni2 C30 N3 -9.3(4)
C54 Ni2 C30 N3 49.9(2)
C55 Ni2 C30 N3 86.4(2)
C53 Ni2 C30 N3 11.9(2)
C30 N3 C31 C32 0.0(3)
C33 N3 C31 C32 -178.7(2)
N3 C31 C32 N4 -0.5(3)
C30 N4 C32 C31 0.9(3)
C42 N4 C32 C31 179.6(2)
C30 N3 C33 C34 77.6(3)
C31 N3 C33 C34 -103.9(3)
C30 N3 C33 C38 -103.2(3)
C31 N3 C33 C38 75.3(3)
C38 C33 C34 C35 2.6(4)
N3 C33 C34 C35 -178.2(2)
C38 C33 C34 C39 -178.7(2)
N3 C33 C34 C39 0.4(4)
C33 C34 C35 C36 0.8(4)
C39 C34 C35 C36 -177.8(3)
C34 C35 C36 C37 -2.9(4)
C34 C35 C36 C40 176.9(3)
C35 C36 C37 C38 1.7(5)
C40 C36 C37 C38 -178.1(3)
C36 C37 C38 C33 1.5(4)
C36 C37 C38 C41 -178.4(3)
C34 C33 C38 C37 -3.8(4)
N3 C33 C38 C37 177.1(2)
C34 C33 C38 C41 176.2(3)
N3 C33 C38 C41 -2.9(4)
C30 N4 C42 C43 77.7(3)
C32 N4 C42 C43 -100.8(3)
C30 N4 C42 C47 -107.1(3)
C32 N4 C42 C47 74.5(3)
C47 C42 C43 C44 2.0(4)
N4 C42 C43 C44 177.0(2)
C47 C42 C43 C48 -176.1(2)
N4 C42 C43 C48 -1.1(4)
C42 C43 C44 C45 -1.3(4)
C48 C43 C44 C45 176.8(2)
C43 C44 C45 C46 0.2(4)
C43 C44 C45 C49 -178.9(3)
C44 C45 C46 C47 0.4(4)
C49 C45 C46 C47 179.5(3)
C45 C46 C47 C42 0.2(4)
C45 C46 C47 C50 -178.7(3)
C43 C42 C47 C46 -1.4(4)
N4 C42 C47 C46 -176.5(2)
C43 C42 C47 C50 177.5(2)
N4 C42 C47 C50 2.3(4)
C30 Ni2 C51 C55 -18.4(4)
C29 Ni2 C51 C55 -143.94(16)
C52 Ni2 C51 C55 116.7(2)
C54 Ni2 C51 C55 37.29(16)
C53 Ni2 C51 C55 79.70(17)
C30 Ni2 C51 C52 -135.1(3)
C29 Ni2 C51 C52 99.39(16)
C54 Ni2 C51 C52 -79.38(17)
C55 Ni2 C51 C52 -116.7(2)
C53 Ni2 C51 C52 -36.97(15)
C55 C51 C52 C53 -1.1(3)
Ni2 C51 C52 C53 64.02(18)
C55 C51 C52 Ni2 -65.13(18)
C30 Ni2 C52 C53 32.0(3)
C29 Ni2 C52 C53 155.47(17)
C51 Ni2 C52 C53 -117.0(2)
C54 Ni2 C52 C53 -36.70(16)
C55 Ni2 C52 C53 -79.48(17)
C30 Ni2 C52 C51 149.0(2)
C29 Ni2 C52 C51 -87.51(17)
C54 Ni2 C52 C51 80.32(17)
C55 Ni2 C52 C51 37.54(15)
C53 Ni2 C52 C51 117.0(2)
C51 C52 C53 C54 -2.5(3)
Ni2 C52 C53 C54 58.37(18)
C51 C52 C53 Ni2 -60.91(17)
C30 Ni2 C53 C52 -163.63(16)
C29 Ni2 C53 C52 -34.8(2)
C51 Ni2 C53 C52 38.97(16)
C54 Ni2 C53 C52 119.4(2)
C55 Ni2 C53 C52 81.40(17)
C30 Ni2 C53 C54 76.97(18)
C29 Ni2 C53 C54 -154.18(17)
C51 Ni2 C53 C54 -80.43(17)
C52 Ni2 C53 C54 -119.4(2)
C55 Ni2 C53 C54 -38.00(16)
C52 C53 C54 C55 5.3(3)
Ni2 C53 C54 C55 63.63(18)
C52 C53 C54 Ni2 -58.38(18)
C30 Ni2 C54 C53 -116.89(16)
C29 Ni2 C54 C53 76.4(4)
C51 Ni2 C54 C53 80.17(17)
C52 Ni2 C54 C53 36.12(15)
C55 Ni2 C54 C53 117.1(2)
C30 Ni2 C54 C55 126.02(17)
C29 Ni2 C54 C55 -40.7(4)
C51 Ni2 C54 C55 -36.92(16)
C52 Ni2 C54 C55 -80.97(17)
C53 Ni2 C54 C55 -117.1(2)
C52 C51 C55 C54 4.3(3)
Ni2 C51 C55 C54 -59.41(18)
C52 C51 C55 Ni2 63.68(18)
C53 C54 C55 C51 -5.9(3)
Ni2 C54 C55 C51 58.46(18)
C53 C54 C55 Ni2 -64.35(18)
C30 Ni2 C55 C51 172.56(15)
C29 Ni2 C55 C51 46.5(2)
C52 Ni2 C55 C51 -39.00(15)
C54 Ni2 C55 C51 -118.4(2)
C53 Ni2 C55 C51 -80.74(17)
C30 Ni2 C55 C54 -69.01(19)
C29 Ni2 C55 C54 164.97(16)
C51 Ni2 C55 C54 118.4(2)
C52 Ni2 C55 C54 79.43(17)
C53 Ni2 C55 C54 37.68(16)
